data_7214624
loop_
_publ_author_name
'Gong, Yun'
'Li, Jian'
'Qin, Jianbo'
'Lin, Jianhua'

_publ_section_title
;
 A homochiral network constructed by supramolecular packing of 2D chiral
 bilayer: synthesis, structure and property of metal(ii) complex based on
 achiral 3,3&#x2032;,4,4&#x2032;-oxydiphthalate and coligand
;
_journal_issue 18
_journal_name_full CrystEngComm
_journal_page_first 5862
_journal_paper_doi 10.1039/c2ce25702e
_journal_volume 14
_journal_year 2012
_chemical_formula_sum 'C54 H62 F2 N6 O23 Zn2'
_chemical_formula_weight 1331.84
_chemical_name_systematic
;
?
;
_space_group_IT_number 15
_symmetry_cell_setting monoclinic
_symmetry_space_group_name_Hall '-C 2yc'
_symmetry_space_group_name_H-M 'C 1 2/c 1'
_atom_sites_solution_hydrogens geom
_atom_sites_solution_primary direct
_atom_sites_solution_secondary difmap
_audit_creation_method SHELXL-97
_cell_angle_alpha 90.00
_cell_angle_beta 108.521(2)
_cell_angle_gamma 90.00
_cell_formula_units_Z 4
_cell_length_a 14.4400(12)
_cell_length_b 20.3899(18)
_cell_length_c 19.5001(17)
_cell_measurement_temperature 298(2)
_cell_volume 5444.1(8)
_computing_cell_refinement 'CrysAlisPro, Oxford Diffraction Ltd.'
_computing_data_collection 'CrysAlisPro, Oxford Diffraction Ltd.'
_computing_data_reduction 'CrysAlisPro, Oxford Diffraction Ltd.'
_computing_molecular_graphics 'SHELXTL (Sheldrick, 1997)'
_computing_publication_material 'SHELXTL (Sheldrick, 1997)'
_computing_structure_refinement 'SHELXL97 (Sheldrick, 2008)'
_computing_structure_solution 'SHELXS97 (Sheldrick, 2008)'
_diffrn_ambient_temperature 298(2)
_diffrn_measured_fraction_theta_full 0.991
_diffrn_measured_fraction_theta_max 0.991
_diffrn_measurement_device_type 'Oxford XCalibur Eos'
_diffrn_measurement_method '\w scans'
_diffrn_radiation_monochromator graphite
_diffrn_radiation_source 'fine-focus sealed tube'
_diffrn_radiation_type MoK\a
_diffrn_radiation_wavelength 0.71073
_diffrn_reflns_av_R_equivalents 0.1413
_diffrn_reflns_av_sigmaI/netI 0.1721
_diffrn_reflns_limit_h_max 17
_diffrn_reflns_limit_h_min -10
_diffrn_reflns_limit_k_max 24
_diffrn_reflns_limit_k_min -24
_diffrn_reflns_limit_l_max 22
_diffrn_reflns_limit_l_min -23
_diffrn_reflns_number 12867
_diffrn_reflns_theta_full 25.02
_diffrn_reflns_theta_max 25.02
_diffrn_reflns_theta_min 2.45
_exptl_absorpt_coefficient_mu 0.981
_exptl_absorpt_correction_T_max 1.0000
_exptl_absorpt_correction_T_min 0.6578
_exptl_absorpt_correction_type multi-scan
_exptl_absorpt_process_details 'SADABS; Sheldrick, 1996'
_exptl_crystal_colour colorless
_exptl_crystal_density_diffrn 1.625
_exptl_crystal_density_method 'not measured'
_exptl_crystal_description block
_exptl_crystal_F_000 2760
_exptl_crystal_size_max 0.34
_exptl_crystal_size_mid 0.32
_exptl_crystal_size_min 0.27
_refine_diff_density_max 0.701
_refine_diff_density_min -1.208
_refine_diff_density_rms 0.118
_refine_ls_extinction_method none
_refine_ls_goodness_of_fit_ref 0.994
_refine_ls_hydrogen_treatment constr
_refine_ls_matrix_type full
_refine_ls_number_parameters 405
_refine_ls_number_reflns 4772
_refine_ls_number_restraints 0
_refine_ls_restrained_S_all 0.994
_refine_ls_R_factor_all 0.1680
_refine_ls_R_factor_gt 0.0830
_refine_ls_shift/su_max 0.001
_refine_ls_shift/su_mean 0.000
_refine_ls_structure_factor_coef Fsqd
_refine_ls_weighting_details 'calc w=1/[\s^2^(Fo^2^)+(0.1245P)^2^+0.0000P] where P=(Fo^2^+2Fc^2^)/3'
_refine_ls_weighting_scheme calc
_refine_ls_wR_factor_gt 0.2055
_refine_ls_wR_factor_ref 0.2534
_reflns_number_gt 2188
_reflns_number_total 4772
_reflns_threshold_expression >2sigma(I)
_cod_data_source_file c2ce25702e.txt
_cod_data_source_block 120406g
_cod_depositor_comments
;
The following automatic conversions were performed:

'_symmetry_cell_setting' value 'Monoclinic' changed to 'monoclinic'
according to
/usr/data/users/saulius/automatic-downloads/retrospective/RSC/lib/dictionaries/cif_core.dic
dictionary named 'cif_core.dic' version 2.4.2 from 2011-04-26.

Automatic conversion script
Id: cif_fix_values 2281 2013-09-26 08:29:07Z andrius 
;
_cod_original_sg_symbol_H-M C2/c
_cod_database_code 7214624

loop_
_symmetry_equiv_pos_as_xyz
'x, y, z'
'-x, y, -z+1/2'
'x+1/2, y+1/2, z'
'-x+1/2, y+1/2, -z+1/2'
'-x, -y, -z'
'x, -y, z-1/2'
'-x+1/2, -y+1/2, -z'
'x+1/2, -y+1/2, z-1/2'

loop_
_atom_site_label
_atom_site_type_symbol
_atom_site_fract_x
_atom_site_fract_y
_atom_site_fract_z
_atom_site_U_iso_or_equiv
_atom_site_adp_type
_atom_site_occupancy
_atom_site_symmetry_multiplicity
_atom_site_calc_flag
_atom_site_refinement_flags
_atom_site_disorder_assembly
_atom_site_disorder_group
Zn1 Zn 0.15630(7) 0.52757(5) 0.46184(5) 0.0399(4) Uani 1 1 d . . .
F1 F 0.5607(4) 0.4146(3) 0.6942(3) 0.0758(18) Uani 1 1 d . . .
N1 N 0.5107(5) 0.6319(4) 0.5267(4) 0.050(2) Uani 1 1 d . . .
N2 N 0.7044(5) 0.5052(4) 0.7337(4) 0.056(2) Uani 1 1 d . . .
N3 N 0.8667(6) 0.4589(5) 0.8444(5) 0.079(3) Uani 1 1 d . . .
H3 H 0.8887 0.4934 0.8739 0.094 Uiso 1 1 d R . .
O1 O 0.1133(5) 0.5609(4) 0.5389(3) 0.0577(18) Uani 1 1 d . . .
O2 O 0.1942(7) 0.6473(4) 0.5304(5) 0.103(3) Uani 1 1 d . . .
H2 H 0.2126 0.6229 0.5039 0.155 Uiso 1 1 calc R . .
O3 O -0.0596(5) 0.5286(3) 0.6023(4) 0.0613(18) Uani 1 1 d . . .
O4 O -0.1014(6) 0.5903(4) 0.5082(4) 0.081(2) Uani 1 1 d . . .
O5 O 0.0000 0.7496(4) 0.7500 0.050(2) Uani 1 2 d S . .
O6 O 0.1831(4) 0.5827(3) 0.3915(3) 0.0571(18) Uani 1 1 d . . .
O7 O 0.2677(5) 0.6565(4) 0.3580(4) 0.071(2) Uani 1 1 d . . .
O8 O 0.2928(4) 0.5015(3) 0.5018(3) 0.0496(16) Uani 1 1 d . . .
O9 O 0.6723(5) 0.6226(4) 0.6571(4) 0.075(2) Uani 1 1 d . . .
O10 O 0.0946(9) 0.7158(6) 0.2915(7) 0.197(6) Uani 1 1 d . . .
H10C H 0.1518 0.6999 0.3088 0.236 Uiso 1 1 d R . .
H10D H 0.0587 0.6983 0.3136 0.236 Uiso 1 1 d R . .
O11 O 0.9886(8) 0.6500(6) 0.3771(8) 0.217(7) Uani 1 1 d . . .
H11C H 1.0448 0.6341 0.3820 0.260 Uiso 1 1 d R . .
H11D H 0.9475 0.6187 0.3671 0.260 Uiso 1 1 d R . .
O12 O 0.3645(11) 0.7341(8) 0.5644(9) 0.100(7) Uani 0.529(16) 1 d P A 1
H12C H 0.3154 0.7086 0.5543 0.120 Uiso 0.529(16) 1 d PR A 1
H12D H 0.3490 0.7678 0.5375 0.120 Uiso 0.265(8) 1 d PR A 1
H12B H 0.3809 0.7453 0.6086 0.120 Uiso 0.265(8) 1 d PR A 1
O13 O 0.3947(13) 0.6759(9) 0.6344(9) 0.100(8) Uani 0.471(16) 1 d P A 2
H13C H 0.3371 0.6693 0.6061 0.120 Uiso 0.471(16) 1 d PR A 2
H13D H 0.3953 0.7117 0.6569 0.120 Uiso 0.471(16) 1 d PR A 2
C1 C 0.1348(7) 0.6177(5) 0.5538(5) 0.053(3) Uani 1 1 d . . .
C2 C -0.0557(7) 0.5787(5) 0.5718(5) 0.048(2) Uani 1 1 d . . .
C3 C 0.0929(6) 0.6531(4) 0.6025(4) 0.039(2) Uani 1 1 d . . .
C4 C 0.0092(6) 0.6319(4) 0.6151(4) 0.038(2) Uani 1 1 d . . .
C5 C -0.0201(6) 0.6633(4) 0.6664(4) 0.039(2) Uani 1 1 d . . .
H5 H -0.0746 0.6486 0.6776 0.047 Uiso 1 1 calc R . .
C6 C 0.0299(6) 0.7155(4) 0.7007(4) 0.039(2) Uani 1 1 d . . .
C7 C 0.1096(6) 0.7375(4) 0.6868(4) 0.043(2) Uani 1 1 d . . .
H7 H 0.1428 0.7741 0.7109 0.051 Uiso 1 1 calc R . .
C8 C 0.1407(6) 0.7061(4) 0.6380(4) 0.044(2) Uani 1 1 d . . .
H8 H 0.1962 0.7210 0.6285 0.053 Uiso 1 1 calc R . .
C9 C 0.2604(7) 0.6138(5) 0.3995(5) 0.050(2) Uani 1 1 d . . .
C10 C 0.4251(6) 0.6387(5) 0.4737(5) 0.052(2) Uani 1 1 d . . .
H10 H 0.4178 0.6746 0.4431 0.062 Uiso 1 1 calc R . .
C11 C 0.3495(6) 0.5974(4) 0.4618(5) 0.043(2) Uani 1 1 d . . .
C12 C 0.3595(6) 0.5427(4) 0.5058(5) 0.043(2) Uani 1 1 d . . .
C13 C 0.4513(5) 0.5339(4) 0.5594(5) 0.040(2) Uani 1 1 d . . .
C14 C 0.5247(6) 0.5795(5) 0.5735(5) 0.046(2) Uani 1 1 d . . .
C15 C 0.6073(7) 0.5728(5) 0.6343(5) 0.053(3) Uani 1 1 d . . .
C16 C 0.6214(6) 0.5167(5) 0.6752(5) 0.050(2) Uani 1 1 d . . .
C17 C 0.5488(6) 0.4708(5) 0.6560(5) 0.048(2) Uani 1 1 d . . .
C18 C 0.4650(6) 0.4792(5) 0.6027(5) 0.044(2) Uani 1 1 d . . .
H18 H 0.4158 0.4479 0.5947 0.053 Uiso 1 1 calc R . .
C19 C 0.5826(7) 0.6837(6) 0.5330(6) 0.068(3) Uani 1 1 d . . .
H19 H 0.5855 0.7179 0.5689 0.082 Uiso 1 1 calc R . .
C20 C 0.6740(8) 0.6666(6) 0.5218(6) 0.073(3) Uani 1 1 d . . .
H20A H 0.6839 0.6212 0.5110 0.087 Uiso 1 1 calc R . .
H20B H 0.7324 0.6895 0.5504 0.087 Uiso 1 1 calc R . .
C21 C 0.5992(7) 0.7049(6) 0.4661(6) 0.076(3) Uani 1 1 d . . .
H21A H 0.6118 0.7511 0.4610 0.092 Uiso 1 1 calc R . .
H21B H 0.5633 0.6828 0.4216 0.092 Uiso 1 1 calc R . .
C22 C 0.6966(7) 0.4916(6) 0.8036(5) 0.066(3) Uani 1 1 d . . .
H22A H 0.7068 0.5320 0.8313 0.080 Uiso 1 1 calc R . .
H22B H 0.6309 0.4765 0.7979 0.080 Uiso 1 1 calc R . .
C23 C 0.7645(8) 0.4437(7) 0.8435(7) 0.085(4) Uani 1 1 d . . .
H23 H 0.7651 0.4478 0.8938 0.102 Uiso 1 1 calc R . .
C24 C 0.7423(10) 0.3784(7) 0.8247(8) 0.117(5) Uani 1 1 d . . .
H24A H 0.6735 0.3714 0.8143 0.175 Uiso 1 1 calc R . .
H24B H 0.7777 0.3507 0.8641 0.175 Uiso 1 1 calc R . .
H24C H 0.7606 0.3681 0.7827 0.175 Uiso 1 1 calc R . .
C25 C 0.8722(7) 0.4753(6) 0.7744(6) 0.074(3) Uani 1 1 d . . .
H25A H 0.8613 0.4361 0.7447 0.088 Uiso 1 1 calc R . .
H25B H 0.9372 0.4915 0.7794 0.088 Uiso 1 1 calc R . .
C26 C 0.7998(7) 0.5255(6) 0.7378(6) 0.066(3) Uani 1 1 d . . .
H26A H 0.8150 0.5665 0.7643 0.079 Uiso 1 1 calc R . .
H26B H 0.8029 0.5330 0.6895 0.079 Uiso 1 1 calc R . .
C27 C 0.6486(10) 0.6644(6) 0.7074(7) 0.105(5) Uani 1 1 d . . .
H27A H 0.5843 0.6822 0.6857 0.158 Uiso 1 1 calc R . .
H27B H 0.6951 0.6995 0.7208 0.158 Uiso 1 1 calc R . .
H27C H 0.6502 0.6397 0.7497 0.158 Uiso 1 1 calc R . .

loop_
_atom_site_aniso_label
_atom_site_aniso_U_11
_atom_site_aniso_U_22
_atom_site_aniso_U_33
_atom_site_aniso_U_23
_atom_site_aniso_U_13
_atom_site_aniso_U_12
Zn1 0.0327(6) 0.0491(7) 0.0374(6) -0.0065(5) 0.0102(4) -0.0093(5)
F1 0.055(3) 0.072(4) 0.084(4) 0.028(4) -0.001(3) -0.007(3)
N1 0.038(4) 0.052(5) 0.054(5) -0.002(4) 0.007(4) -0.017(4)
N2 0.036(4) 0.080(6) 0.051(5) 0.002(4) 0.010(4) -0.012(4)
N3 0.045(5) 0.109(9) 0.073(6) 0.003(6) 0.007(5) -0.009(5)
O1 0.053(4) 0.060(5) 0.062(4) -0.016(4) 0.021(3) -0.023(4)
O2 0.118(7) 0.093(7) 0.128(7) -0.031(6) 0.082(6) -0.029(6)
O3 0.065(4) 0.052(5) 0.057(4) -0.007(4) 0.006(4) -0.026(4)
O4 0.076(5) 0.084(6) 0.060(5) -0.014(4) -0.010(4) -0.010(5)
O5 0.073(6) 0.037(5) 0.050(5) 0.000 0.034(5) 0.000
O6 0.043(4) 0.068(5) 0.056(4) 0.001(4) 0.010(3) -0.016(4)
O7 0.059(4) 0.075(5) 0.068(5) 0.026(4) 0.003(4) -0.028(4)
O8 0.042(4) 0.045(4) 0.061(4) 0.002(3) 0.016(3) -0.013(3)
O9 0.062(5) 0.074(6) 0.068(5) -0.003(4) -0.008(4) -0.031(4)
O10 0.142(10) 0.152(11) 0.217(13) 0.013(10) -0.057(9) 0.010(9)
O11 0.097(8) 0.159(12) 0.319(18) 0.011(12) -0.041(10) -0.043(9)
O12 0.089(12) 0.093(14) 0.104(14) -0.017(11) 0.010(10) -0.004(10)
O13 0.088(13) 0.094(15) 0.104(16) -0.017(12) 0.010(11) -0.004(11)
C1 0.050(6) 0.060(7) 0.056(6) -0.007(5) 0.028(5) -0.010(6)
C2 0.048(6) 0.044(6) 0.045(6) -0.013(5) 0.007(5) 0.002(5)
C3 0.045(5) 0.043(6) 0.034(5) 0.000(4) 0.018(4) 0.001(5)
C4 0.045(5) 0.036(5) 0.032(4) -0.003(4) 0.009(4) -0.005(4)
C5 0.040(5) 0.035(5) 0.045(5) 0.006(4) 0.017(4) -0.002(4)
C6 0.054(6) 0.033(5) 0.033(5) 0.002(4) 0.017(4) 0.004(5)
C7 0.050(6) 0.040(5) 0.040(5) -0.003(4) 0.016(4) -0.013(5)
C8 0.045(5) 0.045(6) 0.046(5) 0.002(4) 0.019(4) -0.004(5)
C9 0.037(5) 0.053(6) 0.057(6) -0.002(5) 0.012(5) -0.010(5)
C10 0.041(5) 0.055(6) 0.055(6) 0.005(5) 0.008(5) -0.013(5)
C11 0.030(5) 0.050(6) 0.046(5) -0.009(5) 0.008(4) -0.008(5)
C12 0.043(5) 0.043(6) 0.047(5) -0.005(4) 0.018(4) -0.007(5)
C13 0.022(4) 0.051(6) 0.048(5) -0.008(5) 0.012(4) -0.008(4)
C14 0.035(5) 0.054(6) 0.047(5) -0.005(5) 0.009(4) -0.011(5)
C15 0.039(5) 0.060(7) 0.054(6) -0.003(5) 0.009(5) -0.018(5)
C16 0.032(5) 0.069(7) 0.048(6) -0.008(5) 0.011(4) -0.008(5)
C17 0.033(5) 0.058(6) 0.048(5) 0.001(5) 0.005(4) -0.009(5)
C18 0.031(5) 0.053(6) 0.051(5) -0.002(5) 0.016(4) -0.011(5)
C19 0.048(6) 0.067(8) 0.077(8) 0.005(6) 0.004(6) -0.024(6)
C20 0.049(6) 0.073(8) 0.083(8) 0.017(6) 0.003(6) -0.016(6)
C21 0.051(6) 0.074(8) 0.088(8) 0.028(7) -0.001(6) -0.026(6)
C22 0.044(6) 0.097(9) 0.055(6) 0.007(6) 0.011(5) -0.005(6)
C23 0.057(7) 0.101(11) 0.085(9) 0.012(8) 0.005(7) -0.016(8)
C24 0.073(9) 0.098(12) 0.151(14) -0.016(10) -0.005(9) 0.010(9)
C25 0.042(6) 0.105(10) 0.073(8) -0.010(7) 0.016(5) -0.006(7)
C26 0.041(6) 0.092(9) 0.059(6) -0.006(6) 0.009(5) -0.018(6)
C27 0.101(11) 0.084(10) 0.096(10) -0.030(8) -0.017(8) -0.015(9)

loop_
_atom_type_symbol
_atom_type_description
_atom_type_scat_dispersion_real
_atom_type_scat_dispersion_imag
_atom_type_scat_source
C C 0.0033 0.0016 'International Tables Vol C Tables 4.2.6.8 and 6.1.1.4'
H H 0.0000 0.0000 'International Tables Vol C Tables 4.2.6.8 and 6.1.1.4'
N N 0.0061 0.0033 'International Tables Vol C Tables 4.2.6.8 and 6.1.1.4'
O O 0.0106 0.0060 'International Tables Vol C Tables 4.2.6.8 and 6.1.1.4'
F F 0.0171 0.0103 'International Tables Vol C Tables 4.2.6.8 and 6.1.1.4'
Zn Zn 0.2839 1.4301 'International Tables Vol C Tables 4.2.6.8 and 6.1.1.4'

loop_
_geom_angle_atom_site_label_1
_geom_angle_atom_site_label_2
_geom_angle_atom_site_label_3
_geom_angle
_geom_angle_site_symmetry_1
_geom_angle_site_symmetry_3
O6 Zn1 O1 122.9(3) . .
O6 Zn1 O3 98.9(3) . 5_566
O1 Zn1 O3 111.7(3) . 5_566
O6 Zn1 O8 92.2(3) . .
O1 Zn1 O8 108.7(3) . .
O3 Zn1 O8 122.0(3) 5_566 .
O6 Zn1 C2 122.7(3) . 5_566
O1 Zn1 C2 101.6(3) . 5_566
O3 Zn1 C2 26.0(3) 5_566 5_566
O8 Zn1 C2 106.8(3) . 5_566
C10 N1 C14 119.6(8) . .
C10 N1 C19 116.6(8) . .
C14 N1 C19 123.7(8) . .
C16 N2 C26 124.7(8) . .
C16 N2 C22 120.4(7) . .
C26 N2 C22 111.8(8) . .
C25 N3 C23 112.9(9) . .
C25 N3 H3 108.1 . .
C23 N3 H3 108.3 . .
C1 O1 Zn1 113.8(6) . .
C1 O2 H2 109.5 . .
C2 O3 Zn1 109.0(6) . 5_566
C6 O5 C6 118.8(9) 2_556 .
C9 O6 Zn1 125.9(6) . .
C12 O8 Zn1 119.9(6) . .
C15 O9 C27 112.3(9) . .
H10C O10 H10D 108.2 . .
H11C O11 H11D 108.2 . .
H12C O12 H12D 108.4 . .
H12C O12 H12B 110.0 . .
H12D O12 H12B 110.0 . .
H13C O13 H13D 108.5 . .
O1 C1 O2 121.9(9) . .
O1 C1 C3 120.0(8) . .
O2 C1 C3 118.1(10) . .
O3 C2 O4 124.9(10) . .
O3 C2 C4 117.3(9) . .
O4 C2 C4 117.8(9) . .
O3 C2 Zn1 45.0(5) . 5_566
O4 C2 Zn1 80.0(6) . 5_566
C4 C2 Zn1 161.8(7) . 5_566
C8 C3 C4 119.7(8) . .
C8 C3 C1 118.6(8) . .
C4 C3 C1 121.7(8) . .
C5 C4 C3 118.5(8) . .
C5 C4 C2 117.8(8) . .
C3 C4 C2 123.5(8) . .
C6 C5 C4 119.7(8) . .
C6 C5 H5 120.2 . .
C4 C5 H5 120.2 . .
C7 C6 C5 121.8(8) . .
C7 C6 O5 117.2(8) . .
C5 C6 O5 121.0(8) . .
C8 C7 C6 119.2(8) . .
C8 C7 H7 120.4 . .
C6 C7 H7 120.4 . .
C7 C8 C3 121.1(8) . .
C7 C8 H8 119.4 . .
C3 C8 H8 119.4 . .
O7 C9 O6 122.9(9) . .
O7 C9 C11 117.7(8) . .
O6 C9 C11 119.4(9) . .
C11 C10 N1 124.7(9) . .
C11 C10 H10 117.6 . .
N1 C10 H10 117.6 . .
C10 C11 C12 118.7(8) . .
C10 C11 C9 116.3(9) . .
C12 C11 C9 125.0(8) . .
O8 C12 C11 124.7(8) . .
O8 C12 C13 118.7(8) . .
C11 C12 C13 116.6(8) . .
C14 C13 C18 118.4(8) . .
C14 C13 C12 123.1(9) . .
C18 C13 C12 118.3(8) . .
C13 C14 N1 116.9(8) . .
C13 C14 C15 120.2(9) . .
N1 C14 C15 122.9(8) . .
O9 C15 C16 118.3(8) . .
O9 C15 C14 121.4(9) . .
C16 C15 C14 120.2(9) . .
C17 C16 C15 116.9(9) . .
C17 C16 N2 119.8(9) . .
C15 C16 N2 123.2(9) . .
C18 C17 F1 117.7(8) . .
C18 C17 C16 123.6(9) . .
F1 C17 C16 118.6(8) . .
C17 C18 C13 120.1(8) . .
C17 C18 H18 120.0 . .
C13 C18 H18 120.0 . .
C20 C19 N1 118.3(10) . .
C20 C19 C21 61.4(7) . .
N1 C19 C21 116.9(9) . .
C20 C19 H19 116.3 . .
N1 C19 H19 116.3 . .
C21 C19 H19 116.3 . .
C19 C20 C21 59.9(7) . .
C19 C20 H20A 117.8 . .
C21 C20 H20A 117.8 . .
C19 C20 H20B 117.8 . .
C21 C20 H20B 117.8 . .
H20A C20 H20B 114.9 . .
C19 C21 C20 58.7(7) . .
C19 C21 H21A 117.9 . .
C20 C21 H21A 117.9 . .
C19 C21 H21B 117.9 . .
C20 C21 H21B 117.9 . .
H21A C21 H21B 115.1 . .
C23 C22 N2 113.8(9) . .
C23 C22 H22A 108.8 . .
N2 C22 H22A 108.8 . .
C23 C22 H22B 108.8 . .
N2 C22 H22B 108.8 . .
H22A C22 H22B 107.7 . .
C24 C23 C22 116.8(11) . .
C24 C23 N3 110.0(12) . .
C22 C23 N3 111.5(10) . .
C24 C23 H23 105.9 . .
C22 C23 H23 105.9 . .
N3 C23 H23 105.9 . .
C23 C24 H24A 109.5 . .
C23 C24 H24B 109.5 . .
H24A C24 H24B 109.5 . .
C23 C24 H24C 109.5 . .
H24A C24 H24C 109.5 . .
H24B C24 H24C 109.5 . .
N3 C25 C26 112.2(9) . .
N3 C25 H25A 109.2 . .
C26 C25 H25A 109.2 . .
N3 C25 H25B 109.2 . .
C26 C25 H25B 109.2 . .
H25A C25 H25B 107.9 . .
N2 C26 C25 110.6(9) . .
N2 C26 H26A 109.5 . .
C25 C26 H26A 109.5 . .
N2 C26 H26B 109.5 . .
C25 C26 H26B 109.5 . .
H26A C26 H26B 108.1 . .
O9 C27 H27A 109.5 . .
O9 C27 H27B 109.5 . .
H27A C27 H27B 109.5 . .
O9 C27 H27C 109.5 . .
H27A C27 H27C 109.5 . .
H27B C27 H27C 109.5 . .

loop_
_geom_bond_atom_site_label_1
_geom_bond_atom_site_label_2
_geom_bond_distance
_geom_bond_site_symmetry_2
Zn1 O6 1.905(6) .
Zn1 O1 1.924(6) .
Zn1 O3 1.927(6) 5_566
Zn1 O8 1.949(6) .
Zn1 C2 2.575(10) 5_566
F1 C17 1.348(10) .
N1 C10 1.343(11) .
N1 C14 1.380(11) .
N1 C19 1.457(11) .
N2 C16 1.387(11) .
N2 C26 1.415(11) .
N2 C22 1.432(11) .
N3 C25 1.431(13) .
N3 C23 1.504(13) .
N3 H3 0.8999 .
O1 C1 1.209(11) .
O2 C1 1.249(11) .
O2 H2 0.8200 .
O3 C2 1.193(11) .
O3 Zn1 1.927(6) 5_566
O4 C2 1.228(11) .
O5 C6 1.362(9) 2_556
O5 C6 1.362(9) .
O6 C9 1.251(10) .
O7 C9 1.216(10) .
O8 C12 1.261(10) .
O9 C15 1.358(11) .
O9 C27 1.421(13) .
O10 H10C 0.8501 .
O10 H10D 0.8500 .
O11 H11C 0.8500 .
O11 H11D 0.8500 .
O12 H12C 0.8500 .
O12 H12D 0.8500 .
O12 H12B 0.8501 .
O13 H13C 0.8500 .
O13 H13D 0.8500 .
C1 C3 1.467(11) .
C2 C4 1.505(12) .
C2 Zn1 2.575(10) 5_566
C3 C8 1.348(11) .
C3 C4 1.377(11) .
C4 C5 1.365(10) .
C5 C6 1.340(11) .
C5 H5 0.9300 .
C6 C7 1.340(11) .
C7 C8 1.338(11) .
C7 H7 0.9300 .
C8 H8 0.9300 .
C9 C11 1.499(12) .
C10 C11 1.339(11) .
C10 H10 0.9300 .
C11 C12 1.387(12) .
C12 C13 1.414(11) .
C13 C14 1.370(11) .
C13 C18 1.375(12) .
C14 C15 1.396(12) .
C15 C16 1.373(13) .
C16 C17 1.365(12) .
C17 C18 1.332(11) .
C18 H18 0.9300 .
C19 C20 1.447(14) .
C19 C21 1.464(14) .
C19 H19 0.9800 .
C20 C21 1.486(14) .
C20 H20A 0.9700 .
C20 H20B 0.9700 .
C21 H21A 0.9700 .
C21 H21B 0.9700 .
C22 C23 1.426(15) .
C22 H22A 0.9700 .
C22 H22B 0.9700 .
C23 C24 1.391(17) .
C23 H23 0.9800 .
C24 H24A 0.9600 .
C24 H24B 0.9600 .
C24 H24C 0.9600 .
C25 C26 1.475(14) .
C25 H25A 0.9700 .
C25 H25B 0.9700 .
C26 H26A 0.9700 .
C26 H26B 0.9700 .
C27 H27A 0.9600 .
C27 H27B 0.9600 .
C27 H27C 0.9600 .
